data_4348370
loop_
_publ_author_name
'Pal, Tapan K.'
'De, Dinesh'
'Neogi, Subhadip'
'Bharadwaj, Parimal K.'

_publ_section_title
;
 Guest dependent reversible single-crystal to single-crystal structural
 transformation in a flexible Gd(iii)-coordination polymer
;
_journal_issue 4
_journal_name_full 'Inorganic Chemistry Frontiers'
_journal_page_first 395
_journal_paper_doi 10.1039/C4QI00193A
_journal_volume 2
_journal_year 2015
_chemical_formula_moiety 'C34 H25 F Gd N8 O27'
_chemical_formula_sum 'C34 H25 F Gd N8 O27'
_chemical_formula_weight 1153.87
_space_group_IT_number 15
_space_group_name_Hall '-C 2yc'
_space_group_name_H-M_alt 'C 1 2/c 1'
_symmetry_cell_setting monoclinic
_symmetry_space_group_name_H-M 'C 1 2/c 1'
_atom_sites_solution_hydrogens geom
_atom_sites_solution_primary direct
_atom_sites_solution_secondary difmap
_audit_creation_method SHELXL-97
_audit_update_record
;
2014-11-01 deposited with the CCDC.
2015-02-11 downloaded from the CCDC.
;
_cell_angle_alpha 90.000
_cell_angle_beta 94.964(5)
_cell_angle_gamma 90.000
_cell_formula_units_Z 8
_cell_length_a 25.179(5)
_cell_length_b 14.747(5)
_cell_length_c 26.053(5)
_cell_measurement_reflns_used 999
_cell_measurement_temperature 100(2)
_cell_measurement_theta_max 25.50
_cell_measurement_theta_min 2.29
_cell_volume 9638(4)
_computing_structure_refinement 'SHELXL-97 (Sheldrick, 1997)'
_diffrn_ambient_temperature 100(2)
_diffrn_measured_fraction_theta_full 0.994
_diffrn_measured_fraction_theta_max 0.994
_diffrn_measurement_device_type 'BRUKER SMART APEX'
_diffrn_measurement_method /w-scans
_diffrn_radiation_monochromator graphite
_diffrn_radiation_source 'fine-focus sealed tube'
_diffrn_radiation_type MoK\a
_diffrn_radiation_wavelength 0.71073
_diffrn_reflns_av_R_equivalents 0.0412
_diffrn_reflns_av_sigmaI/netI 0.0424
_diffrn_reflns_limit_h_max 30
_diffrn_reflns_limit_h_min -20
_diffrn_reflns_limit_k_max 17
_diffrn_reflns_limit_k_min -17
_diffrn_reflns_limit_l_max 31
_diffrn_reflns_limit_l_min -31
_diffrn_reflns_number 33262
_diffrn_reflns_theta_full 25.50
_diffrn_reflns_theta_max 25.50
_diffrn_reflns_theta_min 2.29
_exptl_absorpt_coefficient_mu 1.477
_exptl_absorpt_correction_T_max 0.8427
_exptl_absorpt_correction_T_min 0.7371
_exptl_absorpt_correction_type empirical
_exptl_absorpt_process_details sadabs
_exptl_crystal_colour colorless
_exptl_crystal_density_diffrn 1.590
_exptl_crystal_density_method 'not measured'
_exptl_crystal_description block
_exptl_crystal_F_000 4592
_exptl_crystal_size_max 0.22
_exptl_crystal_size_mid 0.16
_exptl_crystal_size_min 0.12
_refine_diff_density_max 2.672
_refine_diff_density_min -0.859
_refine_diff_density_rms 0.138
_refine_ls_extinction_method none
_refine_ls_goodness_of_fit_ref 1.035
_refine_ls_hydrogen_treatment mixed
_refine_ls_matrix_type full
_refine_ls_number_parameters 607
_refine_ls_number_reflns 8924
_refine_ls_number_restraints 12
_refine_ls_restrained_S_all 1.045
_refine_ls_R_factor_all 0.0930
_refine_ls_R_factor_gt 0.0626
_refine_ls_shift/su_max 0.000
_refine_ls_shift/su_mean 0.000
_refine_ls_structure_factor_coef Fsqd
_refine_ls_weighting_details 'calc w=1/[\s^2^(Fo^2^)+(0.0963P)^2^+64.2392P] where P=(Fo^2^+2Fc^2^)/3'
_refine_ls_weighting_scheme calc
_refine_ls_wR_factor_gt 0.1607
_refine_ls_wR_factor_ref 0.1833
_reflns_number_gt 6214
_reflns_number_total 8924
_reflns_threshold_expression >2sigma(I)
_cod_data_source_file c4qi00193a2.cif
_cod_data_source_block 1b
_cod_original_sg_symbol_H-M C2/c
_cod_database_code 4348370

loop_
_symmetry_equiv_pos_as_xyz
'x, y, z'
'-x, y, -z+1/2'
'x+1/2, y+1/2, z'
'-x+1/2, y+1/2, -z+1/2'
'-x, -y, -z'
'x, -y, z-1/2'
'-x+1/2, -y+1/2, -z'
'x+1/2, -y+1/2, z-1/2'

loop_
_atom_site_label
_atom_site_type_symbol
_atom_site_fract_x
_atom_site_fract_y
_atom_site_fract_z
_atom_site_U_iso_or_equiv
_atom_site_adp_type
_atom_site_occupancy
_atom_site_symmetry_multiplicity
_atom_site_calc_flag
_atom_site_refinement_flags
Gd1 Gd 0.850250(14) 0.24571(2) 0.007078(11) 0.04257(15) Uani 1 1 d .
C1 C 0.8418(3) 0.0413(5) 0.0699(2) 0.0513(19) Uani 1 1 d .
C2 C 0.8241(3) 0.0075(5) 0.1205(2) 0.0400(15) Uani 1 1 d .
C3 C 0.7948(3) 0.0610(5) 0.1503(2) 0.0457(17) Uani 1 1 d .
H3 H 0.7841 0.1183 0.1387 0.055 Uiso 1 1 calc R
C4 C 0.7811(3) 0.0306(5) 0.1976(2) 0.0431(16) Uani 1 1 d .
C5 C 0.7952(3) -0.0556(5) 0.2173(2) 0.0383(15) Uani 1 1 d .
C6 C 0.8244(3) -0.1078(5) 0.1850(2) 0.0404(15) Uani 1 1 d .
C7 C 0.8388(3) -0.0791(5) 0.1381(2) 0.0420(16) Uani 1 1 d .
H7 H 0.8582 -0.1170 0.1182 0.050 Uiso 1 1 calc R
C8 C 0.7816(3) -0.0850(4) 0.2697(2) 0.0361(14) Uani 1 1 d .
C9 C 0.8179(3) -0.0764(4) 0.3129(2) 0.0370(15) Uani 1 1 d .
C10 C 0.8080(3) -0.1071(4) 0.3616(2) 0.0377(15) Uani 1 1 d .
H10 H 0.8339 -0.1020 0.3891 0.045 Uiso 1 1 calc R
C11 C 0.7588(3) -0.1452(4) 0.3685(2) 0.0363(15) Uani 1 1 d .
C12 C 0.7216(3) -0.1534(4) 0.3273(2) 0.0393(15) Uani 1 1 d .
H12 H 0.6882 -0.1775 0.3319 0.047 Uiso 1 1 calc R
C13 C 0.7335(3) -0.1257(5) 0.2787(2) 0.0393(15) Uani 1 1 d .
C14 C 0.8669(3) 0.3256(5) -0.1143(2) 0.0421(16) Uani 1 1 d .
C15 C 0.9066(3) 0.3188(4) -0.1545(2) 0.0367(15) Uani 1 1 d .
C16 C 0.9475(3) 0.2566(4) -0.1493(3) 0.0400(15) Uani 1 1 d .
H16 H 0.9514 0.2190 -0.1206 0.048 Uiso 1 1 calc R
C17 C 0.9826(3) 0.2502(4) -0.1869(3) 0.0416(16) Uani 1 1 d .
C18 C 0.9797(3) 0.3040(4) -0.2304(2) 0.0405(16) Uani 1 1 d .
C19 C 0.9377(3) 0.3662(5) -0.2345(3) 0.0511(19) Uani 1 1 d .
C20 C 0.9011(3) 0.3729(5) -0.1970(3) 0.0480(18) Uani 1 1 d .
H20 H 0.8731 0.4142 -0.2012 0.058 Uiso 1 1 calc R
C21 C 0.9448(5) 0.1659(9) 0.0982(5) 0.094(3) Uani 1 1 d .
H21 H 0.9673 0.1355 0.0775 0.113 Uiso 1 1 calc R
C22 C 0.9840(6) 0.0768(10) 0.1696(5) 0.137(6) Uani 1 1 d .
H22A H 0.9810 0.0739 0.2060 0.206 Uiso 1 1 calc R
H22B H 1.0200 0.0915 0.1633 0.206 Uiso 1 1 calc R
H22C H 0.9746 0.0191 0.1543 0.206 Uiso 1 1 calc R
C23 C 0.9187(5) 0.1909(11) 0.1830(5) 0.124(5) Uani 1 1 d .
H23A H 0.9275 0.1681 0.2172 0.186 Uiso 1 1 calc R
H23B H 0.8815 0.1816 0.1734 0.186 Uiso 1 1 calc R
H23C H 0.9266 0.2545 0.1821 0.186 Uiso 1 1 calc R
C24 C 0.8634(10) -0.1344(16) -0.1080(8) 0.35(3) Uani 1 1 d D
C25 C 0.8467(8) -0.0942(16) -0.0638(9) 0.40(4) Uani 1 1 d D
H25 H 0.8725 -0.0852 -0.0365 0.477 Uiso 1 1 calc R
C26 C 0.8296 -0.1769 -0.1465 0.89(10) Uiso 1 1 d D
H26 H 0.8388 -0.2191 -0.1708 1.065 Uiso 1 1 calc R
C27 C 0.7456(3) 0.1772(4) -0.0784(2) 0.0400(16) Uani 1 1 d .
C28 C 0.7938 -0.0656 -0.0566 0.213(14) Uani 1 1 d D
H28 H 0.7829 -0.0342 -0.0284 0.256 Uiso 1 1 calc R
C29 C 0.7784(7) -0.1411(8) -0.1401(4) 0.277(19) Uani 1 1 d D
H29 H 0.7531 -0.1519 -0.1676 0.332 Uiso 1 1 calc R
C30 C 0.7603 -0.0946 -0.1013 0.79(10) Uani 1 1 d D
C31 C 0.7094(9) -0.0689(14) -0.0976(9) 0.32(2) Uani 1 1 d D
H31 H 0.6837 -0.0869 -0.1234 0.385 Uiso 1 1 calc R
C32 C 1.030(3) 0.162(3) -0.016(3) 0.67(7) Uiso 1 1 d D
H32 H 1.0478 0.1535 0.0161 0.808 Uiso 1 1 calc R
C33 C 1.0111(7) 0.3116(12) -0.0161(9) 0.211(11) Uani 1 1 d D
H33A H 1.0230 0.3733 -0.0176 0.317 Uiso 1 1 calc R
H33B H 1.0016 0.2985 0.0180 0.317 Uiso 1 1 calc R
H33C H 0.9805 0.3031 -0.0403 0.317 Uiso 1 1 calc R
C34 C 1.0946(12) 0.304(2) -0.0514(10) 0.34(2) Uani 1 1 d D
H34A H 1.1238 0.2632 -0.0556 0.504 Uiso 1 1 calc R
H34B H 1.1066 0.3529 -0.0293 0.504 Uiso 1 1 calc R
H34C H 1.0812 0.3269 -0.0845 0.504 Uiso 1 1 calc R
N1 N 0.7514(3) 0.0913(5) 0.2281(2) 0.062(2) Uani 1 1 d .
N2 N 0.8398(3) -0.2011(4) 0.1999(2) 0.0540(16) Uani 1 1 d .
N3 N 0.8696(2) -0.0341(4) 0.3087(2) 0.0471(15) Uani 1 1 d .
N4 N 0.6931(3) -0.1450(5) 0.2362(2) 0.0595(18) Uani 1 1 d .
N5 N 0.9282(3) 0.4251(5) -0.2791(3) 0.071(2) Uani 1 1 d .
N6 N 1.0256(2) 0.1830(4) -0.1781(2) 0.0503(15) Uani 1 1 d .
N7 N 0.9494(3) 0.1438(6) 0.1477(3) 0.082(2) Uani 1 1 d .
N8 N 1.0516 0.2539 -0.0282 0.41(3) Uani 1 1 d D
O1 O 0.8215(2) 0.1140(4) 0.05331(17) 0.0533(13) Uani 1 1 d .
O2 O 0.8766(2) -0.0037(4) 0.05031(19) 0.0658(16) Uani 1 1 d .
O1W O 0.8957(3) 0.3861(6) 0.0261(3) 0.113(3) Uani 1 1 d .
O3 O 0.7650(3) 0.1704(5) 0.2296(2) 0.0772(19) Uani 1 1 d .
O2W O 0.7942(2) 0.3709(3) -0.02905(18) 0.0507(13) Uani 1 1 d .
O4 O 0.8424(3) -0.2213(5) 0.2453(2) 0.082(2) Uani 1 1 d .
O3W O 0.8986(2) 0.1159(4) -0.02295(18) 0.0586(15) Uani 1 1 d .
O5 O 0.8509(3) -0.2528(3) 0.1661(2) 0.0717(18) Uani 1 1 d .
O6 O 0.7064(3) -0.1416(7) 0.1922(2) 0.111(3) Uani 1 1 d .
O7 O 0.6491(2) -0.1691(4) 0.24633(19) 0.0618(15) Uani 1 1 d .
O8 O 0.8727(2) 0.0279(4) 0.2775(2) 0.0682(17) Uani 1 1 d .
O9 O 0.9076(2) -0.0617(4) 0.3364(2) 0.0555(13) Uani 1 1 d .
O10 O 0.8794(2) 0.2815(4) -0.07329(19) 0.0537(13) Uani 1 1 d .
O11 O 0.8267(2) 0.3715(3) -0.12401(18) 0.0525(13) Uani 1 1 d .
O12 O 1.0361(2) 0.1562(5) -0.1343(2) 0.082(2) Uani 1 1 d .
O13 O 1.0491(2) 0.1577(4) -0.21435(19) 0.0561(14) Uani 1 1 d .
O14 O 0.9031(4) 0.4919(6) -0.2751(3) 0.149(5) Uani 1 1 d .
O15 O 0.9431(3) 0.3989(5) -0.3198(2) 0.092(2) Uani 1 1 d .
O16 O 0.9151(3) 0.2204(6) 0.0768(3) 0.095(2) Uani 1 1 d .
O17 O 0.8007(2) 0.2962(4) 0.07512(17) 0.0556(14) Uani 1 1 d .
O20 O 0.78249(19) 0.1764(3) -0.04327(16) 0.0419(11) Uani 1 1 d .
O22 O 0.7144(3) 0.0608(5) 0.2504(2) 0.087(2) Uani 1 1 d .
O23 O 0.6955 -0.0238 -0.0626 0.39(2) Uani 1 1 d D
O24 O 1.0042(4) 0.0877(16) -0.0211(6) 0.356(17) Uani 1 1 d D
OW4 O 1.071(3) 0.412(3) 0.119(2) 1.02(8) Uani 1 1 d .
OW5 O 0.992(3) 0.434(3) 0.106(2) 1.12(9) Uani 1 1 d .
OW6 O 1.253(4) 0.207(4) -0.0300(12) 1.05(10) Uani 1 1 d .
F1 F 0.9174 -0.1753 -0.1121 0.325(9) Uiso 1 1 d .

loop_
_atom_site_aniso_label
_atom_site_aniso_U_11
_atom_site_aniso_U_22
_atom_site_aniso_U_33
_atom_site_aniso_U_23
_atom_site_aniso_U_13
_atom_site_aniso_U_12
Gd1 0.0503(2) 0.0577(2) 0.0223(2) 0.00411(14) 0.01766(15) 0.01551(17)
C1 0.068(5) 0.067(5) 0.020(3) 0.013(3) 0.011(3) 0.011(4)
C2 0.044(4) 0.058(4) 0.020(3) 0.010(3) 0.010(3) 0.006(3)
C3 0.053(4) 0.058(4) 0.027(3) 0.017(3) 0.010(3) 0.010(3)
C4 0.043(4) 0.058(4) 0.029(3) 0.013(3) 0.013(3) 0.003(3)
C5 0.037(4) 0.053(4) 0.026(3) 0.007(3) 0.008(3) -0.005(3)
C6 0.043(4) 0.045(4) 0.033(3) 0.011(3) 0.008(3) -0.004(3)
C7 0.044(4) 0.054(4) 0.029(3) 0.009(3) 0.009(3) -0.003(3)
C8 0.043(4) 0.042(4) 0.023(3) 0.008(3) 0.005(3) -0.008(3)
C9 0.036(4) 0.042(4) 0.032(3) 0.011(3) 0.001(3) -0.010(3)
C10 0.049(4) 0.042(3) 0.023(3) 0.007(3) 0.004(3) -0.012(3)
C11 0.049(4) 0.038(3) 0.022(3) 0.001(2) 0.007(3) -0.013(3)
C12 0.039(4) 0.048(4) 0.033(3) -0.001(3) 0.014(3) -0.016(3)
C13 0.040(4) 0.054(4) 0.024(3) -0.001(3) 0.005(3) -0.014(3)
C14 0.052(4) 0.045(4) 0.033(4) 0.002(3) 0.025(3) 0.005(3)
C15 0.043(4) 0.040(3) 0.030(3) 0.000(3) 0.020(3) 0.000(3)
C16 0.040(4) 0.051(4) 0.031(3) 0.004(3) 0.015(3) -0.003(3)
C17 0.048(4) 0.044(4) 0.035(4) 0.001(3) 0.016(3) 0.003(3)
C18 0.052(4) 0.045(4) 0.028(3) -0.001(3) 0.021(3) 0.001(3)
C19 0.074(5) 0.045(4) 0.041(4) 0.011(3) 0.036(4) 0.002(4)
C20 0.065(5) 0.045(4) 0.038(4) -0.001(3) 0.026(3) 0.008(3)
C21 0.078(7) 0.116(9) 0.087(8) -0.019(7) -0.005(6) 0.015(7)
C22 0.175(14) 0.122(11) 0.103(10) 0.021(8) -0.048(10) 0.030(10)
C23 0.095(9) 0.175(14) 0.108(10) -0.021(10) 0.038(8) 0.004(9)
C24 0.32(4) 0.30(4) 0.45(6) 0.27(4) 0.22(5) 0.06(3)
C25 0.68(9) 0.39(5) 0.111(17) 0.10(2) -0.04(3) -0.40(6)
C27 0.054(4) 0.041(4) 0.028(3) 0.005(3) 0.019(3) 0.017(3)
C28 0.36(4) 0.142(16) 0.127(17) 0.025(12) -0.02(2) -0.14(2)
C29 0.67(5) 0.122(12) 0.028(6) 0.006(6) -0.011(14) -0.23(2)
C30 1.8(2) 0.41(6) 0.11(2) 0.09(3) -0.03(6) -0.77(12)
C31 0.60(7) 0.14(2) 0.23(4) 0.02(2) 0.09(4) -0.19(3)
C33 0.23(2) 0.173(19) 0.24(2) -0.075(17) 0.083(19) -0.109(18)
C34 0.35(4) 0.47(5) 0.22(3) -0.11(3) 0.21(3) -0.21(4)
N1 0.081(5) 0.078(5) 0.029(3) 0.022(3) 0.019(3) 0.037(4)
N2 0.066(4) 0.054(4) 0.045(4) 0.018(3) 0.020(3) -0.005(3)
N3 0.048(4) 0.063(4) 0.030(3) 0.011(3) 0.003(3) -0.019(3)
N4 0.046(4) 0.098(5) 0.034(3) 0.009(3) 0.006(3) -0.024(4)
N5 0.107(6) 0.063(4) 0.053(4) 0.028(3) 0.056(4) 0.032(4)
N6 0.044(3) 0.072(4) 0.037(3) 0.006(3) 0.016(3) 0.006(3)
N7 0.066(5) 0.117(7) 0.064(5) 0.011(5) 0.005(4) 0.022(5)
N8 0.090(10) 1.01(9) 0.141(15) -0.20(3) 0.074(11) -0.12(2)
O1 0.065(3) 0.068(3) 0.030(2) 0.026(2) 0.022(2) 0.022(3)
O2 0.094(4) 0.072(4) 0.037(3) 0.020(3) 0.032(3) 0.031(3)
O1W 0.114(6) 0.120(6) 0.101(6) 0.011(5) -0.010(5) -0.041(5)
O3 0.130(6) 0.068(4) 0.037(3) 0.008(3) 0.024(3) 0.026(4)
O2W 0.067(3) 0.049(3) 0.040(3) 0.003(2) 0.028(2) 0.014(2)
O4 0.114(5) 0.082(4) 0.056(4) 0.038(3) 0.050(4) 0.035(4)
O3W 0.076(4) 0.069(3) 0.035(3) 0.013(2) 0.033(3) 0.029(3)
O5 0.114(5) 0.048(3) 0.056(4) -0.002(3) 0.019(4) 0.000(3)
O6 0.078(4) 0.232(9) 0.023(3) 0.004(4) 0.004(3) -0.080(5)
O7 0.043(3) 0.099(4) 0.043(3) 0.004(3) 0.005(2) -0.024(3)
O8 0.073(4) 0.082(4) 0.049(3) 0.034(3) -0.006(3) -0.043(3)
O9 0.042(3) 0.075(4) 0.049(3) 0.017(3) -0.001(2) -0.017(3)
O10 0.059(3) 0.068(3) 0.038(3) 0.018(2) 0.029(2) 0.020(3)
O11 0.061(3) 0.062(3) 0.038(3) 0.016(2) 0.027(2) 0.020(3)
O12 0.070(4) 0.131(6) 0.048(3) 0.030(4) 0.024(3) 0.040(4)
O13 0.064(3) 0.061(3) 0.048(3) 0.002(2) 0.029(3) 0.014(3)
O14 0.238(11) 0.109(6) 0.120(6) 0.081(5) 0.133(7) 0.106(7)
O15 0.130(6) 0.095(5) 0.061(4) 0.033(3) 0.063(4) 0.052(4)
O16 0.062(4) 0.115(5) 0.101(6) 0.005(5) -0.027(4) 0.029(4)
O17 0.068(4) 0.077(4) 0.025(2) -0.003(2) 0.015(2) 0.029(3)
O20 0.056(3) 0.051(3) 0.021(2) 0.0046(19) 0.015(2) 0.013(2)
O22 0.091(5) 0.111(5) 0.067(4) 0.055(4) 0.058(4) 0.054(4)
O23 0.85(6) 0.133(13) 0.207(18) -0.071(12) 0.24(3) -0.14(2)
O24 0.099(8) 0.67(4) 0.32(2) 0.37(3) 0.115(10) 0.155(15)
OW4 1.25(13) 0.43(5) 1.19(12) -0.56(7) -0.96(11) 0.27(6)
OW5 1.45(15) 0.67(7) 1.09(11) -0.79(9) -0.82(12) 0.74(9)
OW6 2.0(2) 0.78(10) 0.30(4) 0.33(6) -0.31(9) -1.00(13)

loop_
_atom_type_symbol
_atom_type_description
_atom_type_scat_dispersion_real
_atom_type_scat_dispersion_imag
_atom_type_scat_source
C C 0.0033 0.0016 'International Tables Vol C Tables 4.2.6.8 and 6.1.1.4'
H H 0.0000 0.0000 'International Tables Vol C Tables 4.2.6.8 and 6.1.1.4'
N N 0.0061 0.0033 'International Tables Vol C Tables 4.2.6.8 and 6.1.1.4'
O O 0.0106 0.0060 'International Tables Vol C Tables 4.2.6.8 and 6.1.1.4'
F F 0.0171 0.0103 'International Tables Vol C Tables 4.2.6.8 and 6.1.1.4'
Gd Gd -0.1653 3.9035 'International Tables Vol C Tables 4.2.6.8 and 6.1.1.4'

loop_
_geom_angle_atom_site_label_1
_geom_angle_atom_site_label_2
_geom_angle_atom_site_label_3
_geom_angle
_geom_angle_site_symmetry_1
_geom_angle_site_symmetry_3
O20 Gd1 O10 82.21(18) . .
O20 Gd1 O16 142.8(2) . .
O10 Gd1 O16 118.3(2) . .
O20 Gd1 O17 98.83(17) . .
O10 Gd1 O17 145.47(19) . .
O16 Gd1 O17 81.3(2) . .
O20 Gd1 O1W 145.0(2) . .
O10 Gd1 O1W 79.0(2) . .
O16 Gd1 O1W 72.1(3) . .
O17 Gd1 O1W 81.2(3) . .
O20 Gd1 O1 71.88(17) . .
O10 Gd1 O1 139.00(18) . .
O16 Gd1 O1 73.1(2) . .
O17 Gd1 O1 71.46(18) . .
O1W Gd1 O1 138.3(2) . .
O20 Gd1 O3W 80.45(18) . .
O10 Gd1 O3W 71.65(17) . .
O16 Gd1 O3W 77.9(2) . .
O17 Gd1 O3W 142.80(17) . .
O1W Gd1 O3W 120.2(3) . .
O1 Gd1 O3W 73.10(17) . .
O20 Gd1 O2W 75.09(16) . .
O10 Gd1 O2W 72.67(16) . .
O16 Gd1 O2W 138.4(2) . .
O17 Gd1 O2W 74.30(16) . .
O1W Gd1 O2W 71.3(3) . .
O1 Gd1 O2W 127.15(17) . .
O3W Gd1 O2W 138.88(15) . .
O2 C1 O1 126.9(6) . .
O2 C1 C2 116.9(6) . .
O1 C1 C2 116.2(6) . .
C3 C2 C7 118.9(6) . .
C3 C2 C1 121.2(6) . .
C7 C2 C1 119.9(6) . .
C2 C3 C4 120.5(6) . .
C2 C3 H3 119.8 . .
C4 C3 H3 119.8 . .
C3 C4 C5 122.9(6) . .
C3 C4 N1 118.0(6) . .
C5 C4 N1 119.1(5) . .
C6 C5 C4 114.2(5) . .
C6 C5 C8 124.2(6) . .
C4 C5 C8 121.5(6) . .
C7 C6 C5 124.0(6) . .
C7 C6 N2 116.1(6) . .
C5 C6 N2 119.8(6) . .
C6 C7 C2 119.5(6) . .
C6 C7 H7 120.3 . .
C2 C7 H7 120.3 . .
C13 C8 C9 115.0(5) . .
C13 C8 C5 123.4(6) . .
C9 C8 C5 121.5(6) . .
C10 C9 C8 123.5(6) . .
C10 C9 N3 116.1(5) . .
C8 C9 N3 120.4(5) . .
C11 C10 C9 118.9(6) . .
C11 C10 H10 120.6 . .
C9 C10 H10 120.6 . .
C12 C11 C10 119.6(5) . .
C12 C11 C27 119.8(6) . 6_556
C10 C11 C27 120.7(6) . 6_556
C11 C12 C13 120.2(6) . .
C11 C12 H12 119.9 . .
C13 C12 H12 119.9 . .
C8 C13 C12 122.8(6) . .
C8 C13 N4 121.0(5) . .
C12 C13 N4 116.2(6) . .
O11 C14 O10 126.7(6) . .
O11 C14 C15 118.5(6) . .
O10 C14 C15 114.8(6) . .
C20 C15 C16 119.6(6) . .
C20 C15 C14 119.8(6) . .
C16 C15 C14 120.6(6) . .
C15 C16 C17 119.7(6) . .
C15 C16 H16 120.1 . .
C17 C16 H16 120.1 . .
C16 C17 C18 123.5(6) . .
C16 C17 N6 116.3(6) . .
C18 C17 N6 120.2(6) . .
C17 C18 C19 115.2(6) . .
C17 C18 C18 124.5(6) . 2_754
C19 C18 C18 120.1(5) . 2_754
C18 C19 C20 122.2(6) . .
C18 C19 N5 121.6(6) . .
C20 C19 N5 116.1(7) . .
C15 C20 C19 119.8(7) . .
C15 C20 H20 120.1 . .
C19 C20 H20 120.1 . .
O16 C21 N7 128.0(11) . .
O16 C21 H21 116.0 . .
N7 C21 H21 116.0 . .
N7 C22 H22A 109.5 . .
N7 C22 H22B 109.5 . .
H22A C22 H22B 109.5 . .
N7 C22 H22C 109.5 . .
H22A C22 H22C 109.5 . .
H22B C22 H22C 109.5 . .
N7 C23 H23A 109.5 . .
N7 C23 H23B 109.5 . .
H23A C23 H23B 109.5 . .
N7 C23 H23C 109.5 . .
H23A C23 H23C 109.5 . .
H23B C23 H23C 109.5 . .
C25 C24 C26 125(2) . .
C25 C24 F1 124.8(18) . .
C26 C24 F1 105.4(15) . .
C24 C25 C28 126(2) . .
C24 C25 H25 117.0 . .
C28 C25 H25 117.0 . .
C24 C26 C29 104.5(12) . .
C24 C26 H26 127.8 . .
C29 C26 H26 127.8 . .
O17 C27 O20 126.8(6) 7_655 .
O17 C27 C11 116.0(6) 7_655 6
O20 C27 C11 117.1(6) . 6
C25 C28 C30 107.1(11) . .
C25 C28 H28 126.5 . .
C30 C28 H28 126.5 . .
C30 C29 C26 131.0(11) . .
C30 C29 H29 114.5 . .
C26 C29 H29 114.5 . .
C29 C30 C31 126.0(12) . .
C29 C30 C28 123.4(7) . .
C31 C30 C28 110.6(10) . .
O23 C31 C30 123(2) . .
O23 C31 H31 118.3 . .
C30 C31 H31 118.3 . .
O24 C32 N8 161(6) . .
O24 C32 H32 99.4 . .
N8 C32 H32 99.4 . .
N8 C33 H33A 109.5 . .
N8 C33 H33B 109.5 . .
H33A C33 H33B 109.5 . .
N8 C33 H33C 109.5 . .
H33A C33 H33C 109.5 . .
H33B C33 H33C 109.5 . .
N8 C34 H34A 109.5 . .
N8 C34 H34B 109.5 . .
H34A C34 H34B 109.5 . .
N8 C34 H34C 109.5 . .
H34A C34 H34C 109.5 . .
H34B C34 H34C 109.5 . .
O3 N1 O22 124.1(7) . .
O3 N1 C4 117.0(7) . .
O22 N1 C4 118.9(8) . .
O4 N2 O5 123.7(7) . .
O4 N2 C6 118.4(7) . .
O5 N2 C6 117.8(6) . .
O9 N3 O8 123.3(6) . .
O9 N3 C9 118.3(5) . .
O8 N3 C9 118.4(6) . .
O7 N4 O6 123.0(6) . .
O7 N4 C13 118.7(5) . .
O6 N4 C13 118.1(6) . .
O14 N5 O15 123.2(7) . .
O14 N5 C19 118.8(6) . .
O15 N5 C19 117.7(6) . .
O12 N6 O13 123.4(6) . .
O12 N6 C17 117.6(6) . .
O13 N6 C17 119.0(6) . .
C21 N7 C22 124.6(11) . .
C21 N7 C23 119.9(10) . .
C22 N7 C23 115.5(11) . .
C33 N8 C34 111.6(17) . .
C33 N8 C32 103(3) . .
C34 N8 C32 145(4) . .
C1 O1 Gd1 136.6(5) . .
C14 O10 Gd1 142.8(4) . .
C21 O16 Gd1 145.4(8) . .
C27 O17 Gd1 135.1(4) 7_655 .
C27 O20 Gd1 152.0(4) . .

loop_
_geom_bond_atom_site_label_1
_geom_bond_atom_site_label_2
_geom_bond_distance
_geom_bond_site_symmetry_2
Gd1 O20 2.300(5) .
Gd1 O10 2.338(4) .
Gd1 O16 2.365(7) .
Gd1 O17 2.374(4) .
Gd1 O1W 2.397(8) .
Gd1 O1 2.429(5) .
Gd1 O3W 2.434(5) .
Gd1 O2W 2.460(5) .
C1 O2 1.244(9) .
C1 O1 1.248(9) .
C1 C2 1.515(8) .
C2 C3 1.367(9) .
C2 C7 1.395(10) .
C3 C4 1.382(8) .
C3 H3 0.9300 .
C4 C5 1.405(9) .
C4 N1 1.447(9) .
C5 C6 1.395(9) .
C5 C8 1.501(8) .
C6 C7 1.371(8) .
C6 N2 1.473(9) .
C7 H7 0.9300 .
C8 C13 1.388(9) .
C8 C9 1.394(9) .
C9 C10 1.389(8) .
C9 N3 1.458(8) .
C10 C11 1.386(9) .
C10 H10 0.9300 .
C11 C12 1.367(9) .
C11 C27 1.527(8) 6_556
C12 C13 1.388(8) .
C12 H12 0.9300 .
C13 N4 1.465(9) .
C14 O11 1.225(8) .
C14 O10 1.267(8) .
C14 C15 1.513(8) .
C15 C20 1.363(9) .
C15 C16 1.377(9) .
C16 C17 1.379(9) .
C16 H16 0.9300 .
C17 C18 1.379(9) .
C17 N6 1.471(9) .
C18 C19 1.397(10) .
C18 C18 1.507(11) 2_754
C19 C20 1.402(9) .
C19 N5 1.454(9) .
C20 H20 0.9300 .
C21 O16 1.200(13) .
C21 N7 1.326(14) .
C21 H21 0.9300 .
C22 N7 1.404(14) .
C22 H22A 0.9600 .
C22 H22B 0.9600 .
C22 H22C 0.9600 .
C23 N7 1.432(14) .
C23 H23A 0.9600 .
C23 H23B 0.9600 .
C23 H23C 0.9600 .
C24 C25 1.391(18) .
C24 C26 1.407(19) .
C24 F1 1.50(3) .
C25 C28 1.427(19) .
C25 H25 0.9300 .
C26 C29 1.415(17) .
C26 H26 0.9300 .
C27 O17 1.240(8) 7_655
C27 O20 1.245(8) .
C27 C11 1.527(8) 6
C28 C30 1.4418(2) .
C28 H28 0.9300 .
C29 C30 1.335(12) .
C29 H29 0.9300 .
C30 C31 1.348(19) .
C31 O23 1.205(18) .
C31 H31 0.9300 .
C32 O24 1.282(19) .
C32 N8 1.494(14) .
C32 H32 0.9300 .
C33 N8 1.386(16) .
C33 H33A 0.9600 .
C33 H33B 0.9600 .
C33 H33C 0.9600 .
C34 N8 1.479(15) .
C34 H34A 0.9600 .
C34 H34B 0.9600 .
C34 H34C 0.9600 .
N1 O3 1.216(9) .
N1 O22 1.225(9) .
N2 O4 1.216(8) .
N2 O5 1.216(8) .
N3 O9 1.217(7) .
N3 O8 1.231(7) .
N4 O7 1.215(7) .
N4 O6 1.222(8) .
N5 O14 1.180(9) .
N5 O15 1.218(8) .
N6 O12 1.213(8) .
N6 O13 1.216(7) .
O17 C27 1.240(8) 7_655

loop_
_geom_torsion_atom_site_label_1
_geom_torsion_atom_site_label_2
_geom_torsion_atom_site_label_3
_geom_torsion_atom_site_label_4
_geom_torsion
_geom_torsion_site_symmetry_1
_geom_torsion_site_symmetry_4
O2 C1 C2 C3 166.2(7) . .
O1 C1 C2 C3 -10.8(11) . .
O2 C1 C2 C7 -12.2(11) . .
O1 C1 C2 C7 170.8(7) . .
C7 C2 C3 C4 1.5(11) . .
C1 C2 C3 C4 -177.0(7) . .
C2 C3 C4 C5 -0.9(11) . .
C2 C3 C4 N1 178.2(7) . .
C3 C4 C5 C6 0.0(10) . .
N1 C4 C5 C6 -179.1(6) . .
C3 C4 C5 C8 177.4(6) . .
N1 C4 C5 C8 -1.7(10) . .
C4 C5 C6 C7 0.3(10) . .
C8 C5 C6 C7 -177.0(6) . .
C4 C5 C6 N2 -177.4(6) . .
C8 C5 C6 N2 5.3(10) . .
C5 C6 C7 C2 0.2(11) . .
N2 C6 C7 C2 178.0(6) . .
C3 C2 C7 C6 -1.1(10) . .
C1 C2 C7 C6 177.4(7) . .
C6 C5 C8 C13 -95.4(9) . .
C4 C5 C8 C13 87.4(9) . .
C6 C5 C8 C9 81.8(9) . .
C4 C5 C8 C9 -95.3(8) . .
C13 C8 C9 C10 1.0(10) . .
C5 C8 C9 C10 -176.5(6) . .
C13 C8 C9 N3 -179.5(6) . .
C5 C8 C9 N3 3.0(10) . .
C8 C9 C10 C11 -2.6(10) . .
N3 C9 C10 C11 177.9(6) . .
C9 C10 C11 C12 1.2(10) . .
C9 C10 C11 C27 -178.2(6) . 6_556
C10 C11 C12 C13 1.6(10) . .
C27 C11 C12 C13 -179.0(6) 6_556 .
C9 C8 C13 C12 2.0(10) . .
C5 C8 C13 C12 179.4(7) . .
C9 C8 C13 N4 -175.7(7) . .
C5 C8 C13 N4 1.8(11) . .
C11 C12 C13 C8 -3.3(11) . .
C11 C12 C13 N4 174.4(6) . .
O11 C14 C15 C20 9.2(10) . .
O10 C14 C15 C20 -171.0(7) . .
O11 C14 C15 C16 -169.0(7) . .
O10 C14 C15 C16 10.7(10) . .
C20 C15 C16 C17 0.5(10) . .
C14 C15 C16 C17 178.7(6) . .
C15 C16 C17 C18 0.6(11) . .
C15 C16 C17 N6 179.2(6) . .
C16 C17 C18 C19 -0.7(11) . .
N6 C17 C18 C19 -179.3(6) . .
C16 C17 C18 C18 174.5(7) . 2_754
N6 C17 C18 C18 -4.0(11) . 2_754
C17 C18 C19 C20 -0.2(11) . .
C18 C18 C19 C20 -175.6(7) 2_754 .
C17 C18 C19 N5 -177.6(7) . .
C18 C18 C19 N5 7.0(12) 2_754 .
C16 C15 C20 C19 -1.4(11) . .
C14 C15 C20 C19 -179.6(7) . .
C18 C19 C20 C15 1.2(12) . .
N5 C19 C20 C15 178.7(7) . .
C26 C24 C25 C28 -19(4) . .
F1 C24 C25 C28 -171.2(15) . .
C25 C24 C26 C29 21(2) . .
F1 C24 C26 C29 176.8(10) . .
C24 C25 C28 C30 6(2) . .
C24 C26 C29 C30 -14.2(14) . .
C26 C29 C30 C31 -175.1(14) . .
C26 C29 C30 C28 4.3(13) . .
C25 C28 C30 C29 1.3(11) . .
C25 C28 C30 C31 -179.3(14) . .
C29 C30 C31 O23 -177.0(14) . .
C28 C30 C31 O23 4(2) . .
C3 C4 N1 O3 -41.8(10) . .
C5 C4 N1 O3 137.4(7) . .
C3 C4 N1 O22 138.0(7) . .
C5 C4 N1 O22 -42.8(10) . .
C7 C6 N2 O4 159.0(7) . .
C5 C6 N2 O4 -23.2(10) . .
C7 C6 N2 O5 -18.8(10) . .
C5 C6 N2 O5 159.1(7) . .
C10 C9 N3 O9 32.9(9) . .
C8 C9 N3 O9 -146.7(7) . .
C10 C9 N3 O8 -147.0(7) . .
C8 C9 N3 O8 33.4(10) . .
C8 C13 N4 O7 -170.1(7) . .
C12 C13 N4 O7 12.1(11) . .
C8 C13 N4 O6 14.4(12) . .
C12 C13 N4 O6 -163.3(8) . .
C18 C19 N5 O14 -159.0(10) . .
C20 C19 N5 O14 23.5(14) . .
C18 C19 N5 O15 26.7(13) . .
C20 C19 N5 O15 -150.8(8) . .
C16 C17 N6 O12 -19.2(10) . .
C18 C17 N6 O12 159.4(7) . .
C16 C17 N6 O13 161.5(7) . .
C18 C17 N6 O13 -19.9(10) . .
O16 C21 N7 C22 177.7(13) . .
O16 C21 N7 C23 -4(2) . .
O24 C32 N8 C33 82(23) . .
O24 C32 N8 C34 -90(24) . .
O2 C1 O1 Gd1 -32.7(13) . .
C2 C1 O1 Gd1 143.9(5) . .
O20 Gd1 O1 C1 117.7(7) . .
O10 Gd1 O1 C1 64.2(8) . .
O16 Gd1 O1 C1 -49.7(7) . .
O17 Gd1 O1 C1 -136.0(7) . .
O1W Gd1 O1 C1 -84.1(8) . .
O3W Gd1 O1 C1 32.5(7) . .
O2W Gd1 O1 C1 171.7(6) . .
O11 C14 O10 Gd1 0.2(14) . .
C15 C14 O10 Gd1 -179.5(5) . .
O20 Gd1 O10 C14 63.9(8) . .
O16 Gd1 O10 C14 -149.0(8) . .
O17 Gd1 O10 C14 -30.3(10) . .
O1W Gd1 O10 C14 -86.4(9) . .
O1 Gd1 O10 C14 114.5(8) . .
O3W Gd1 O10 C14 146.4(9) . .
O2W Gd1 O10 C14 -12.8(8) . .
N7 C21 O16 Gd1 -128.1(13) . .
O20 Gd1 O16 C21 33.1(16) . .
O10 Gd1 O16 C21 -83.9(15) . .
O17 Gd1 O16 C21 126.3(15) . .
O1W Gd1 O16 C21 -150.1(15) . .
O1 Gd1 O16 C21 53.2(15) . .
O3W Gd1 O16 C21 -22.6(15) . .
O2W Gd1 O16 C21 -179.4(13) . .
O20 Gd1 O17 C27 -33.0(7) . 7_655
O10 Gd1 O17 C27 56.0(9) . 7_655
O16 Gd1 O17 C27 -175.4(7) . 7_655
O1W Gd1 O17 C27 111.5(7) . 7_655
O1 Gd1 O17 C27 -100.5(7) . 7_655
O3W Gd1 O17 C27 -118.9(7) . 7_655
O2W Gd1 O17 C27 38.7(7) . 7_655
O17 C27 O20 Gd1 -81.9(11) 7_655 .
C11 C27 O20 Gd1 96.0(9) 6 .
O10 Gd1 O20 C27 -54.8(8) . .
O16 Gd1 O20 C27 177.6(8) . .
O17 Gd1 O20 C27 90.3(8) . .
O1W Gd1 O20 C27 3.0(10) . .
O1 Gd1 O20 C27 157.4(9) . .
O3W Gd1 O20 C27 -127.4(8) . .
O2W Gd1 O20 C27 19.3(8) . .
